data_7044986
loop_
_publ_author_name
'Rasamsetty, Amaleswari'
'Das, Chinmoy'
'Sa\~nudo, E Carolina'
'Shanmugam, Maheswaran'
'Baskar, Viswanathan'

_publ_section_title
;
 Effect of coordination geometry on the magnetic properties of a series of
 Ln<sub>2</sub> and Ln<sub>4</sub> hydroxo clusters.
;
_journal_issue 5
_journal_name_full 'Dalton transactions (Cambridge, England : 2003)'
_journal_page_first 1726
_journal_page_last 1738
_journal_paper_doi 10.1039/c7dt00172j
_journal_volume 47
_journal_year 2018
_chemical_formula_moiety 'C98 H106 Gd2 N4 O26'
_chemical_formula_sum 'C98 H106 Gd2 N4 O26'
_chemical_formula_weight 2070.36
_space_group_crystal_system triclinic
_space_group_IT_number 2
_space_group_name_Hall '-P 1'
_space_group_name_H-M_alt 'P -1'
_symmetry_space_group_name_Hall '-P 1'
_symmetry_space_group_name_H-M 'P -1'
_atom_sites_solution_hydrogens geom
_audit_creation_method SHELXL-2014/7
_audit_update_record
;
2016-12-17 deposited with the CCDC.
2017-12-07 downloaded from the CCDC.
;
_cell_angle_alpha 64.652(2)
_cell_angle_beta 64.498(2)
_cell_angle_gamma 85.951(2)
_cell_formula_units_Z 1
_cell_length_a 13.8683(6)
_cell_length_b 13.9391(6)
_cell_length_c 15.1576(6)
_cell_measurement_reflns_used 9519
_cell_measurement_temperature 100(2)
_cell_measurement_theta_max 27.58
_cell_measurement_theta_min 2.47
_cell_volume 2366.70(18)
_computing_cell_refinement 'Bruker SAINT'
_computing_data_collection 'Bruker APEX2'
_computing_data_reduction 'Bruker SAINT'
_computing_structure_refinement 'SHELXL-2014/7 (Sheldrick, 2014)'
_computing_structure_solution 'SHELXS-97 (Sheldrick 2008)'
_diffrn_ambient_temperature 100(2)
_diffrn_measured_fraction_theta_full 0.999
_diffrn_measured_fraction_theta_max 0.997
_diffrn_measurement_device_type 'Bruker APEX-II CCD'
_diffrn_measurement_method '\f and \w scans'
_diffrn_radiation_type MoK\a
_diffrn_radiation_wavelength 0.71073
_diffrn_reflns_av_R_equivalents 0.0424
_diffrn_reflns_av_unetI/netI 0.0168
_diffrn_reflns_Laue_measured_fraction_full 0.999
_diffrn_reflns_Laue_measured_fraction_max 0.997
_diffrn_reflns_limit_h_max 18
_diffrn_reflns_limit_h_min -18
_diffrn_reflns_limit_k_max 18
_diffrn_reflns_limit_k_min -18
_diffrn_reflns_limit_l_max 19
_diffrn_reflns_limit_l_min -19
_diffrn_reflns_number 140134
_diffrn_reflns_point_group_measured_fraction_full 0.999
_diffrn_reflns_point_group_measured_fraction_max 0.997
_diffrn_reflns_theta_full 25.242
_diffrn_reflns_theta_max 27.612
_diffrn_reflns_theta_min 2.149
_exptl_absorpt_coefficient_mu 1.467
_exptl_absorpt_correction_T_max 0.8436
_exptl_absorpt_correction_T_min 0.7782
_exptl_absorpt_correction_type multi-scan
_exptl_absorpt_process_details sadabs
_exptl_crystal_colour yellow
_exptl_crystal_density_diffrn 1.453
_exptl_crystal_description block
_exptl_crystal_F_000 1058
_exptl_crystal_size_max 0.180
_exptl_crystal_size_mid 0.150
_exptl_crystal_size_min 0.120
_refine_diff_density_max 0.797
_refine_diff_density_min -0.466
_refine_diff_density_rms 0.061
_refine_ls_extinction_method none
_refine_ls_goodness_of_fit_ref 1.051
_refine_ls_hydrogen_treatment constr
_refine_ls_matrix_type full
_refine_ls_number_parameters 595
_refine_ls_number_reflns 10960
_refine_ls_number_restraints 0
_refine_ls_restrained_S_all 1.051
_refine_ls_R_factor_all 0.0206
_refine_ls_R_factor_gt 0.0182
_refine_ls_shift/su_max 0.006
_refine_ls_shift/su_mean 0.000
_refine_ls_structure_factor_coef Fsqd
_refine_ls_weighting_details 'w=1/[\s^2^(Fo^2^)+(0.0209P)^2^+1.7776P] where P=(Fo^2^+2Fc^2^)/3'
_refine_ls_weighting_scheme calc
_refine_ls_wR_factor_gt 0.0448
_refine_ls_wR_factor_ref 0.0457
_reflns_Friedel_coverage 0.000
_reflns_number_gt 10307
_reflns_number_total 10960
_reflns_threshold_expression 'I > 2\s(I)'
_cod_data_source_file c7dt00172j2.cif
_cod_data_source_block 4
_cod_depositor_comments 'Adding full bibliography for 7044982--7044987.cif.'
_cod_database_code 7044986
_shelx_shelxl_version_number 2014/7
_shelx_space_group_comment
;
The symmetry employed for this shelxl refinement is uniquely defined
by the following loop, which should always be used as a source of
symmetry information in preference to the above space-group names.
They are only intended as comments.
;
_shelx_estimated_absorpt_t_min 0.778
_shelx_estimated_absorpt_t_max 0.844

loop_
_space_group_symop_operation_xyz
'x, y, z'
'-x, -y, -z'

loop_
_atom_site_label
_atom_site_type_symbol
_atom_site_fract_x
_atom_site_fract_y
_atom_site_fract_z
_atom_site_U_iso_or_equiv
_atom_site_adp_type
_atom_site_occupancy
_atom_site_site_symmetry_order
_atom_site_calc_flag
_atom_site_refinement_flags_posn
_atom_site_refinement_flags_adp
Gd1 Gd 0.56114(2) 0.42054(2) 0.60197(2) 0.01044(3) Uani 1 1 d . .
O6 O 0.42710(8) 0.52242(8) 0.57332(9) 0.0120(2) Uani 1 1 d . .
O3 O 0.65504(9) 0.37523(9) 0.71053(9) 0.0153(2) Uani 1 1 d . .
O10 O 0.43486(9) 0.28884(9) 0.63636(10) 0.0189(2) Uani 1 1 d . .
O5 O 0.25239(9) 0.49484(9) 0.52942(9) 0.0162(2) Uani 1 1 d . .
O9 O 0.65146(9) 0.27880(9) 0.57579(10) 0.0171(2) Uani 1 1 d . .
O7 O 0.56265(9) 0.57316(9) 0.64309(10) 0.0198(2) Uani 1 1 d . .
O2 O 0.43444(9) 0.34500(11) 0.78465(10) 0.0236(3) Uani 1 1 d . .
O12 O 0.07932(11) 0.58877(12) 0.52832(11) 0.0359(3) Uani 1 1 d . .
O4A O 0.64248(11) 0.16218(11) 1.00744(11) 0.0313(3) Uani 1 1 d . .
O1B O 0.39193(11) 0.08113(10) 1.05828(11) 0.0304(3) Uani 1 1 d . .
O11C O 0.36596(11) 0.02734(11) 0.61487(11) 0.0287(3) Uani 1 1 d . .
O8D O 0.63123(13) -0.04325(11) 0.68808(14) 0.0405(4) Uani 1 1 d . .
O13E O 0.67600(15) 0.61783(12) 0.72777(16) 0.0450(4) Uani 1 1 d . .
N1F N 0.01667(13) 0.71935(12) 0.42338(12) 0.0234(3) Uani 1 1 d . .
C40G C 0.24213(13) 0.50621(13) 0.68980(13) 0.0158(3) Uani 1 1 d . .
C41H C 0.35020(12) 0.54576(12) 0.64935(12) 0.0134(3) Uani 1 1 d . .
C36I C 0.37741(13) 0.61004(12) 0.68763(13) 0.0155(3) Uani 1 1 d . .
C42J C 0.22079(13) 0.43699(13) 0.64493(13) 0.0166(3) Uani 1 1 d . .
H42A H 0.2610 0.3749 0.6585 0.020 Uiso 1 1 calc R U
H42B H 0.1429 0.4091 0.6837 0.020 Uiso 1 1 calc R U
C9K C 0.52631(13) 0.27968(13) 0.89417(13) 0.0180(3) Uani 1 1 d . .
H9K H 0.5167 0.2412 0.9671 0.022 Uiso 1 1 calc R U
C27L C 0.43114(13) 0.19192(12) 0.65435(12) 0.0148(3) Uani 1 1 d . .
C26M C 0.52143(14) 0.13810(12) 0.63081(13) 0.0171(3) Uani 1 1 d . .
H26M H 0.5107 0.0659 0.6434 0.021 Uiso 1 1 calc R U
C35N C 0.49341(13) 0.65545(13) 0.63810(14) 0.0178(3) Uani 1 1 d . .
H35A H 0.5166 0.7079 0.5611 0.021 Uiso 1 1 calc R U
H35B H 0.5007 0.6939 0.6772 0.021 Uiso 1 1 calc R U
C39O C 0.16212(14) 0.53299(14) 0.76692(14) 0.0211(3) Uani 1 1 d . .
H39O H 0.0887 0.5073 0.7933 0.025 Uiso 1 1 calc R U
C25P C 0.62658(13) 0.18601(12) 0.58958(13) 0.0157(3) Uani 1 1 d . .
C11Q C 0.72557(13) 0.31564(12) 0.83775(13) 0.0147(3) Uani 1 1 d . .
C28R C 0.31914(13) 0.13232(12) 0.71094(13) 0.0161(3) Uani 1 1 d . .
C12S C 0.81576(13) 0.39283(13) 0.76052(13) 0.0165(3) Uani 1 1 d . .
H12S H 0.8141 0.4457 0.6959 0.020 Uiso 1 1 calc R U
C33T C 0.24160(14) 0.15922(13) 0.78969(13) 0.0189(3) Uani 1 1 d . .
H33T H 0.2610 0.2154 0.8011 0.023 Uiso 1 1 calc R U
C8U C 0.43509(13) 0.28954(13) 0.87506(13) 0.0159(3) Uani 1 1 d . .
C6V C 0.23774(14) 0.28581(16) 0.95949(15) 0.0242(4) Uani 1 1 d . .
H6V H 0.2499 0.3526 0.8984 0.029 Uiso 1 1 calc R U
C29W C 0.28870(14) 0.05051(13) 0.69352(14) 0.0196(3) Uani 1 1 d . .
C37X C 0.29542(14) 0.63312(14) 0.76639(14) 0.0208(3) Uani 1 1 d . .
H37X H 0.3137 0.6751 0.7939 0.025 Uiso 1 1 calc R U
C10Y C 0.63139(12) 0.32392(12) 0.81072(12) 0.0134(3) Uani 1 1 d . .
C7Z C 0.32580(13) 0.23486(14) 0.96769(13) 0.0185(3) Uani 1 1 d . .
C13 C 0.90775(13) 0.39524(14) 0.77465(14) 0.0212(3) Uani 1 1 d . .
H13 H 0.9675 0.4497 0.7213 0.025 Uiso 1 1 calc R U
C38 C 0.18710(15) 0.59649(15) 0.80628(15) 0.0240(4) Uani 1 1 d . .
C32 C 0.13665(15) 0.10600(15) 0.85193(15) 0.0241(4) Uani 1 1 d . .
H32 H 0.0852 0.1246 0.9061 0.029 Uiso 1 1 calc R U
C24 C 0.72114(14) 0.12958(14) 0.55065(15) 0.0221(4) Uani 1 1 d . .
C5 C 0.13281(15) 0.24154(19) 1.03827(18) 0.0335(5) Uani 1 1 d . .
H5 H 0.0738 0.2769 1.0307 0.040 Uiso 1 1 calc R U
C44 C 0.09478(15) 0.67056(16) 0.44586(16) 0.0264(4) Uani 1 1 d . .
H44 H 0.1673 0.7013 0.3945 0.032 Uiso 1 1 calc R U
C30 C 0.18288(15) -0.00225(14) 0.75493(15) 0.0243(4) Uani 1 1 d . .
H30 H 0.1621 -0.0572 0.7427 0.029 Uiso 1 1 calc R U
C16 C 0.73063(14) 0.23754(14) 0.93261(14) 0.0202(3) Uani 1 1 d . .
C23 C 0.81300(15) 0.19460(17) 0.45888(17) 0.0277(4) Uani 1 1 d . .
H23 H 0.8141 0.2702 0.4283 0.033 Uiso 1 1 calc R U
C19 C 0.72161(18) 0.01797(16) 0.5970(2) 0.0331(5) Uani 1 1 d . .
C31A C 0.10818(15) 0.02538(15) 0.83365(15) 0.0267(4) Uani 1 1 d . .
H31A H 0.0366 -0.0114 0.8756 0.032 Uiso 1 1 calc R U
C14B C 0.91116(14) 0.31703(15) 0.86783(15) 0.0246(4) Uani 1 1 d . .
H14B H 0.9741 0.3173 0.8780 0.030 Uiso 1 1 calc R U
C2C C 0.30634(14) 0.13384(15) 1.05648(14) 0.0236(4) Uani 1 1 d . .
C1D C 0.37138(19) -0.03115(16) 1.13093(17) 0.0374(5) Uani 1 1 d . .
H1D1 H 0.3420 -0.0408 1.2061 0.056 Uiso 1 1 calc R U
H1D2 H 0.4389 -0.0621 1.1128 0.056 Uiso 1 1 calc R U
H1D3 H 0.3192 -0.0673 1.1234 0.056 Uiso 1 1 calc R U
N2E N 0.70531(17) 0.55916(16) 0.87754(18) 0.0418(5) Uani 1 1 d . .
C4F C 0.11544(15) 0.14497(19) 1.12811(18) 0.0367(5) Uani 1 1 d . .
H4F H 0.0441 0.1155 1.1840 0.044 Uiso 1 1 calc R U
C15G C 0.82365(15) 0.23853(15) 0.94616(14) 0.0248(4) Uani 1 1 d . .
H15G H 0.8270 0.1850 1.0096 0.030 Uiso 1 1 calc R U
C20H C 0.8135(2) -0.0244(2) 0.5490(3) 0.0495(7) Uani 1 1 d . .
H20H H 0.8147 -0.0996 0.5802 0.059 Uiso 1 1 calc R U
C3I C 0.20060(16) 0.09103(18) 1.13738(17) 0.0332(5) Uani 1 1 d . .
H3I H 0.1873 0.0244 1.1991 0.040 Uiso 1 1 calc R U
C47J C 0.6510(2) 0.55745(18) 0.8235(2) 0.0408(6) Uani 1 1 d . .
H47J H 0.5886 0.5057 0.8623 0.049 Uiso 1 1 calc R U
C22K C 0.90315(17) 0.1517(2) 0.4109(2) 0.0420(6) Uani 1 1 d . .
H22K H 0.9646 0.1973 0.3474 0.050 Uiso 1 1 calc R U
C43L C 0.09987(18) 0.6284(2) 0.88708(19) 0.0404(5) Uani 1 1 d . .
H43A H 0.1038 0.5946 0.9568 0.061 Uiso 1 1 calc R U
H43B H 0.0291 0.6049 0.8977 0.061 Uiso 1 1 calc R U
H43C H 0.1101 0.7065 0.8592 0.061 Uiso 1 1 calc R U
C34M C 0.3466(2) -0.06974(18) 0.6134(2) 0.0406(5) Uani 1 1 d . .
H34A H 0.3280 -0.1293 0.6855 0.061 Uiso 1 1 calc R U
H34B H 0.4116 -0.0805 0.5591 0.061 Uiso 1 1 calc R U
H34C H 0.2867 -0.0670 0.5947 0.061 Uiso 1 1 calc R U
C21N C 0.9022(2) 0.0426(2) 0.4565(3) 0.0516(7) Uani 1 1 d . .
H21N H 0.9635 0.0127 0.4239 0.062 Uiso 1 1 calc R U
C48O C 0.8050(2) 0.6311(2) 0.8208(2) 0.0486(6) Uani 1 1 d . .
H48A H 0.8205 0.6734 0.7442 0.073 Uiso 1 1 calc R U
H48B H 0.8640 0.5894 0.8255 0.073 Uiso 1 1 calc R U
H48C H 0.7981 0.6793 0.8543 0.073 Uiso 1 1 calc R U
C17P C 0.64906(19) 0.0774(2) 1.09963(19) 0.0524(8) Uani 1 1 d . .
H17A H 0.7070 0.0370 1.0749 0.079 Uiso 1 1 calc R U
H17B H 0.5803 0.0294 1.1465 0.079 Uiso 1 1 calc R U
H17C H 0.6644 0.1075 1.1407 0.079 Uiso 1 1 calc R U
C45Q C -0.0943(2) 0.6782(2) 0.4951(3) 0.0642(9) Uani 1 1 d . .
H45A H -0.1235 0.6453 0.4645 0.096 Uiso 1 1 calc R U
H45B H -0.1344 0.7369 0.5041 0.096 Uiso 1 1 calc R U
H45C H -0.1014 0.6243 0.5662 0.096 Uiso 1 1 calc R U
C46R C 0.0405(3) 0.8130(2) 0.3212(2) 0.0657(9) Uani 1 1 d . .
H46A H 0.1185 0.8279 0.2745 0.099 Uiso 1 1 calc R U
H46B H 0.0159 0.8749 0.3355 0.099 Uiso 1 1 calc R U
H46C H 0.0032 0.7997 0.2845 0.099 Uiso 1 1 calc R U
C18S C 0.6291(3) -0.15718(17) 0.7378(3) 0.0628(9) Uani 1 1 d . .
H18A H 0.6411 -0.1847 0.6848 0.094 Uiso 1 1 calc R U
H18B H 0.5588 -0.1905 0.8007 0.094 Uiso 1 1 calc R U
H18C H 0.6861 -0.1742 0.7618 0.094 Uiso 1 1 calc R U
C49T C 0.6741(3) 0.4819(3) 0.9892(3) 0.0687(9) Uani 1 1 d . .
H49A H 0.6086 0.4349 1.0158 0.103 Uiso 1 1 calc R U
H49B H 0.6602 0.5196 1.0343 0.103 Uiso 1 1 calc R U
H49C H 0.7324 0.4389 0.9932 0.103 Uiso 1 1 calc R U

loop_
_atom_site_aniso_label
_atom_site_aniso_U_11
_atom_site_aniso_U_22
_atom_site_aniso_U_33
_atom_site_aniso_U_23
_atom_site_aniso_U_13
_atom_site_aniso_U_12
Gd1 0.00979(4) 0.00965(4) 0.01330(4) -0.00425(3) -0.00732(3) 0.00254(2)
O6 0.0108(5) 0.0132(5) 0.0153(5) -0.0076(4) -0.0075(4) 0.0041(4)
O3 0.0132(5) 0.0181(5) 0.0131(5) -0.0042(4) -0.0075(4) 0.0026(4)
O10 0.0157(6) 0.0106(5) 0.0284(6) -0.0076(5) -0.0091(5) 0.0017(4)
O5 0.0147(5) 0.0180(5) 0.0163(5) -0.0062(4) -0.0085(4) 0.0005(4)
O9 0.0155(5) 0.0134(5) 0.0248(6) -0.0092(5) -0.0105(5) 0.0041(4)
O7 0.0194(6) 0.0217(6) 0.0330(7) -0.0189(5) -0.0182(5) 0.0102(5)
O2 0.0136(6) 0.0354(7) 0.0169(6) -0.0062(5) -0.0084(5) 0.0060(5)
O12 0.0223(7) 0.0456(9) 0.0247(7) -0.0005(6) -0.0130(6) 0.0070(6)
O4A 0.0240(7) 0.0296(7) 0.0223(7) 0.0110(5) -0.0157(6) -0.0086(5)
O1B 0.0232(7) 0.0210(6) 0.0267(7) 0.0013(5) -0.0049(6) -0.0039(5)
O11C 0.0268(7) 0.0253(7) 0.0372(8) -0.0216(6) -0.0083(6) -0.0018(5)
O8D 0.0505(10) 0.0132(6) 0.0656(11) -0.0156(7) -0.0356(9) 0.0141(6)
O13E 0.0666(11) 0.0339(8) 0.0828(13) -0.0375(9) -0.0649(11) 0.0259(8)
N1F 0.0282(8) 0.0193(7) 0.0238(8) -0.0079(6) -0.0143(7) 0.0040(6)
C40G 0.0143(7) 0.0169(7) 0.0159(7) -0.0055(6) -0.0086(6) 0.0052(6)
C41H 0.0145(7) 0.0134(7) 0.0137(7) -0.0054(6) -0.0087(6) 0.0061(6)
C36I 0.0176(8) 0.0149(7) 0.0177(7) -0.0078(6) -0.0111(6) 0.0064(6)
C42J 0.0118(7) 0.0172(7) 0.0168(8) -0.0044(6) -0.0059(6) -0.0001(6)
C9K 0.0161(8) 0.0200(8) 0.0141(7) -0.0026(6) -0.0078(6) -0.0005(6)
C27L 0.0180(8) 0.0123(7) 0.0133(7) -0.0040(6) -0.0078(6) -0.0001(6)
C26M 0.0219(8) 0.0109(7) 0.0204(8) -0.0072(6) -0.0107(7) 0.0031(6)
C35N 0.0201(8) 0.0159(7) 0.0254(8) -0.0123(7) -0.0143(7) 0.0066(6)
C39O 0.0147(8) 0.0256(9) 0.0210(8) -0.0095(7) -0.0075(7) 0.0066(7)
C25P 0.0192(8) 0.0141(7) 0.0179(7) -0.0076(6) -0.0118(6) 0.0064(6)
C11Q 0.0143(7) 0.0155(7) 0.0155(7) -0.0056(6) -0.0089(6) 0.0019(6)
C28R 0.0182(8) 0.0111(7) 0.0167(7) -0.0026(6) -0.0090(6) 0.0010(6)
C12S 0.0150(7) 0.0170(7) 0.0164(7) -0.0056(6) -0.0077(6) 0.0022(6)
C33T 0.0208(8) 0.0150(7) 0.0191(8) -0.0053(6) -0.0093(7) 0.0011(6)
C8U 0.0138(7) 0.0169(7) 0.0166(7) -0.0082(6) -0.0056(6) 0.0019(6)
C6V 0.0168(8) 0.0395(10) 0.0257(9) -0.0234(8) -0.0089(7) 0.0070(7)
C29W 0.0223(8) 0.0151(7) 0.0215(8) -0.0063(6) -0.0113(7) 0.0008(6)
C37X 0.0259(9) 0.0223(8) 0.0214(8) -0.0134(7) -0.0138(7) 0.0101(7)
C10Y 0.0146(7) 0.0109(7) 0.0160(7) -0.0042(6) -0.0094(6) 0.0018(6)
C7Z 0.0130(7) 0.0269(8) 0.0186(8) -0.0141(7) -0.0051(6) 0.0002(6)
C13 0.0137(8) 0.0231(8) 0.0228(8) -0.0063(7) -0.0079(7) -0.0010(6)
C38 0.0222(9) 0.0293(9) 0.0218(8) -0.0148(7) -0.0084(7) 0.0110(7)
C32 0.0196(8) 0.0251(9) 0.0209(8) -0.0073(7) -0.0059(7) 0.0013(7)
C24 0.0230(9) 0.0252(9) 0.0346(10) -0.0218(8) -0.0194(8) 0.0119(7)
C5 0.0141(8) 0.0603(14) 0.0413(12) -0.0395(11) -0.0086(8) 0.0080(9)
C44 0.0224(9) 0.0309(10) 0.0270(9) -0.0160(8) -0.0087(8) 0.0021(7)
C30 0.0258(9) 0.0182(8) 0.0303(9) -0.0075(7) -0.0158(8) -0.0033(7)
C16 0.0182(8) 0.0204(8) 0.0179(8) -0.0026(6) -0.0098(7) -0.0006(6)
C23 0.0203(9) 0.0399(11) 0.0388(11) -0.0282(9) -0.0166(8) 0.0106(8)
C19 0.0373(11) 0.0276(10) 0.0575(14) -0.0286(10) -0.0326(11) 0.0176(9)
C31A 0.0192(8) 0.0252(9) 0.0264(9) -0.0040(7) -0.0083(7) -0.0052(7)
C14B 0.0176(8) 0.0322(10) 0.0275(9) -0.0106(8) -0.0154(7) 0.0029(7)
C2C 0.0184(8) 0.0272(9) 0.0211(8) -0.0117(7) -0.0032(7) -0.0050(7)
C1D 0.0440(12) 0.0206(9) 0.0269(10) -0.0005(8) -0.0068(9) -0.0055(8)
N2E 0.0544(12) 0.0413(10) 0.0586(13) -0.0336(10) -0.0407(11) 0.0251(9)
C4F 0.0159(9) 0.0576(14) 0.0361(11) -0.0336(11) 0.0039(8) -0.0106(9)
C15G 0.0228(9) 0.0304(9) 0.0197(8) -0.0039(7) -0.0153(7) 0.0029(7)
C20H 0.0568(16) 0.0456(13) 0.092(2) -0.0536(15) -0.0534(16) 0.0385(12)
C3I 0.0247(10) 0.0374(11) 0.0261(10) -0.0154(9) 0.0023(8) -0.0139(8)
C47J 0.0460(13) 0.0347(11) 0.0758(18) -0.0393(12) -0.0436(13) 0.0242(10)
C22K 0.0227(10) 0.0693(16) 0.0583(15) -0.0492(14) -0.0194(10) 0.0178(10)
C43L 0.0277(11) 0.0567(14) 0.0432(12) -0.0370(12) -0.0074(9) 0.0135(10)
C34M 0.0529(14) 0.0326(11) 0.0469(13) -0.0295(10) -0.0186(11) 0.0021(10)
C21N 0.0359(13) 0.0774(19) 0.087(2) -0.0685(17) -0.0379(14) 0.0379(13)
C48O 0.0606(16) 0.0498(14) 0.0809(19) -0.0434(14) -0.0574(15) 0.0222(12)
C17P 0.0348(12) 0.0496(14) 0.0337(12) 0.0241(10) -0.0218(10) -0.0126(10)
C45Q 0.0324(13) 0.0406(14) 0.087(2) 0.0092(14) -0.0350(14) -0.0025(11)
C46R 0.077(2) 0.0373(13) 0.0441(15) -0.0004(11) -0.0142(14) 0.0270(14)
C18S 0.085(2) 0.0151(10) 0.109(3) -0.0211(13) -0.068(2) 0.0192(12)
C49T 0.094(3) 0.0661(19) 0.0612(19) -0.0353(16) -0.0441(19) 0.0352(18)

loop_
_atom_type_symbol
_atom_type_description
_atom_type_scat_dispersion_real
_atom_type_scat_dispersion_imag
_atom_type_scat_source
C C 0.0033 0.0016 'International Tables Vol C Tables 4.2.6.8 and 6.1.1.4'
H H 0.0000 0.0000 'International Tables Vol C Tables 4.2.6.8 and 6.1.1.4'
N N 0.0061 0.0033 'International Tables Vol C Tables 4.2.6.8 and 6.1.1.4'
O O 0.0106 0.0060 'International Tables Vol C Tables 4.2.6.8 and 6.1.1.4'
Gd Gd -0.1653 3.9035 'International Tables Vol C Tables 4.2.6.8 and 6.1.1.4'

loop_
_geom_angle_atom_site_label_1
_geom_angle_atom_site_label_2
_geom_angle_atom_site_label_3
_geom_angle
_geom_angle_site_symmetry_1
_geom_angle_site_symmetry_3
O2 Gd1 O6 84.50(4) . .
O2 Gd1 O9 105.20(4) . .
O6 Gd1 O9 142.72(4) . .
O2 Gd1 O6 140.60(4) . 2_666
O6 Gd1 O6 66.17(4) . 2_666
O9 Gd1 O6 86.00(4) . 2_666
O2 Gd1 O10 69.58(4) . .
O6 Gd1 O10 78.95(4) . .
O9 Gd1 O10 71.48(4) . .
O6 Gd1 O10 79.05(4) 2_666 .
O2 Gd1 O3 71.78(4) . .
O6 Gd1 O3 140.19(4) . .
O9 Gd1 O3 75.80(4) . .
O6 Gd1 O3 146.94(4) 2_666 .
O10 Gd1 O3 119.26(4) . .
O2 Gd1 O5 146.10(4) . 2_666
O6 Gd1 O5 115.65(4) . 2_666
O9 Gd1 O5 75.85(4) . 2_666
O6 Gd1 O5 73.00(4) 2_666 2_666
O10 Gd1 O5 138.02(4) . 2_666
O3 Gd1 O5 75.87(4) . 2_666
O2 Gd1 O7 80.20(5) . .
O6 Gd1 O7 70.56(4) . .
O9 Gd1 O7 145.92(4) . .
O6 Gd1 O7 111.45(4) 2_666 .
O10 Gd1 O7 138.71(4) . .
O3 Gd1 O7 74.14(4) . .
O5 Gd1 O7 81.54(4) 2_666 .
O2 Gd1 Gd1 113.97(3) . 2_666
O6 Gd1 Gd1 33.25(3) . 2_666
O9 Gd1 Gd1 115.52(3) . 2_666
O6 Gd1 Gd1 32.92(3) 2_666 2_666
O10 Gd1 Gd1 76.83(3) . 2_666
O3 Gd1 Gd1 163.47(3) . 2_666
O5 Gd1 Gd1 94.70(3) 2_666 2_666
O7 Gd1 Gd1 91.23(3) . 2_666
C41H O6 Gd1 123.26(9) . .
C41H O6 Gd1 122.90(9) . 2_666
Gd1 O6 Gd1 113.84(4) . 2_666
C10Y O3 Gd1 136.44(10) . .
C27L O10 Gd1 136.53(10) . .
C42J O5 Gd1 121.58(9) . 2_666
C25P O9 Gd1 137.31(10) . .
C35N O7 Gd1 128.50(9) . .
C8U O2 Gd1 136.58(11) . .
C16 O4A C17P 118.16(15) . .
C2C O1B C1D 118.23(15) . .
C29W O11C C34M 117.99(15) . .
C19 O8D C18S 118.6(2) . .
C44 N1F C45Q 121.72(17) . .
C44 N1F C46R 121.47(19) . .
C45Q N1F C46R 116.7(2) . .
C39O C40G C41H 119.26(15) . .
C39O C40G C42J 124.20(15) . .
C41H C40G C42J 116.54(14) . .
O6 C41H C40G 119.48(14) . .
O6 C41H C36I 120.23(14) . .
C40G C41H C36I 120.29(14) . .
C37X C36I C41H 118.75(15) . .
C37X C36I C35N 122.57(15) . .
C41H C36I C35N 118.62(14) . .
O5 C42J C40G 112.18(13) . .
O5 C42J H42A 109.2 . .
C40G C42J H42A 109.2 . .
O5 C42J H42B 109.2 . .
C40G C42J H42B 109.2 . .
H42A C42J H42B 107.9 . .
C8U C9K C10Y 123.19(15) . .
C8U C9K H9K 118.4 . .
C10Y C9K H9K 118.4 . .
O10 C27L C26M 124.82(15) . .
O10 C27L C28R 114.76(14) . .
C26M C27L C28R 120.33(14) . .
C25P C26M C27L 122.92(14) . .
C25P C26M H26M 118.5 . .
C27L C26M H26M 118.5 . .
O7 C35N C36I 111.89(13) . .
O7 C35N H35A 109.2 . .
C36I C35N H35A 109.2 . .
O7 C35N H35B 109.2 . .
C36I C35N H35B 109.2 . .
H35A C35N H35B 107.9 . .
C38 C39O C40G 121.51(16) . .
C38 C39O H39O 119.2 . .
C40G C39O H39O 119.2 . .
O9 C25P C26M 125.01(15) . .
O9 C25P C24 114.87(14) . .
C26M C25P C24 120.01(14) . .
C12S C11Q C16 117.56(14) . .
C12S C11Q C10Y 116.11(13) . .
C16 C11Q C10Y 126.32(14) . .
C33T C28R C29W 118.49(15) . .
C33T C28R C27L 116.10(14) . .
C29W C28R C27L 125.36(15) . .
C13 C12S C11Q 122.38(15) . .
C13 C12S H12S 118.8 . .
C11Q C12S H12S 118.8 . .
C32 C33T C28R 121.74(16) . .
C32 C33T H33T 119.1 . .
C28R C33T H33T 119.1 . .
O2 C8U C9K 125.31(15) . .
O2 C8U C7Z 114.42(14) . .
C9K C8U C7Z 120.23(14) . .
C5 C6V C7Z 121.72(19) . .
C5 C6V H6V 119.1 . .
C7Z C6V H6V 119.1 . .
O11C C29W C30 123.05(15) . .
O11C C29W C28R 116.99(15) . .
C30 C29W C28R 119.95(16) . .
C36I C37X C38 122.01(16) . .
C36I C37X H37X 119.0 . .
C38 C37X H37X 119.0 . .
O3 C10Y C9K 124.54(14) . .
O3 C10Y C11Q 115.02(13) . .
C9K C10Y C11Q 120.40(14) . .
C6V C7Z C2C 118.55(16) . .
C6V C7Z C8U 116.47(16) . .
C2C C7Z C8U 124.81(15) . .
C14B C13 C12S 118.93(16) . .
C14B C13 H13 120.5 . .
C12S C13 H13 120.5 . .
C39O C38 C37X 118.15(16) . .
C39O C38 C43L 121.33(17) . .
C37X C38 C43L 120.49(17) . .
C31A C32 C33T 118.91(17) . .
C31A C32 H32 120.5 . .
C33T C32 H32 120.5 . .
C23 C24 C19 118.61(17) . .
C23 C24 C25P 116.08(16) . .
C19 C24 C25P 125.26(18) . .
C4F C5 C6V 119.00(19) . .
C4F C5 H5 120.5 . .
C6V C5 H5 120.5 . .
O12 C44 N1F 124.23(18) . .
O12 C44 H44 117.9 . .
N1F C44 H44 117.9 . .
C31A C30 C29W 120.11(16) . .
C31A C30 H30 119.9 . .
C29W C30 H30 119.9 . .
O4A C16 C15G 122.54(15) . .
O4A C16 C11Q 117.25(14) . .
C15G C16 C11Q 120.21(15) . .
C22K C23 C24 121.6(2) . .
C22K C23 H23 119.2 . .
C24 C23 H23 119.2 . .
O8D C19 C20H 123.5(2) . .
O8D C19 C24 117.15(17) . .
C20H C19 C24 119.3(2) . .
C30 C31A C32 120.79(17) . .
C30 C31A H31A 119.6 . .
C32 C31A H31A 119.6 . .
C15G C14B C13 120.51(16) . .
C15G C14B H14B 119.7 . .
C13 C14B H14B 119.7 . .
O1B C2C C3I 122.74(18) . .
O1B C2C C7Z 117.84(15) . .
C3I C2C C7Z 119.41(18) . .
O1B C1D H1D1 109.5 . .
O1B C1D H1D2 109.5 . .
H1D1 C1D H1D2 109.5 . .
O1B C1D H1D3 109.5 . .
H1D1 C1D H1D3 109.5 . .
H1D2 C1D H1D3 109.5 . .
C47J N2E C49T 121.6(3) . .
C47J N2E C48O 120.1(2) . .
C49T N2E C48O 117.9(2) . .
C3I C4F C5 120.75(18) . .
C3I C4F H4F 119.6 . .
C5 C4F H4F 119.6 . .
C14B C15G C16 120.39(16) . .
C14B C15G H15G 119.8 . .
C16 C15G H15G 119.8 . .
C21N C20H C19 120.4(2) . .
C21N C20H H20H 119.8 . .
C19 C20H H20H 119.8 . .
C4F C3I C2C 120.4(2) . .
C4F C3I H3I 119.8 . .
C2C C3I H3I 119.8 . .
O13E C47J N2E 124.6(2) . .
O13E C47J H47J 117.7 . .
N2E C47J H47J 117.7 . .
C21N C22K C23 119.1(2) . .
C21N C22K H22K 120.4 . .
C23 C22K H22K 120.4 . .
C38 C43L H43A 109.5 . .
C38 C43L H43B 109.5 . .
H43A C43L H43B 109.5 . .
C38 C43L H43C 109.5 . .
H43A C43L H43C 109.5 . .
H43B C43L H43C 109.5 . .
O11C C34M H34A 109.5 . .
O11C C34M H34B 109.5 . .
H34A C34M H34B 109.5 . .
O11C C34M H34C 109.5 . .
H34A C34M H34C 109.5 . .
H34B C34M H34C 109.5 . .
C22K C21N C20H 120.9(2) . .
C22K C21N H21N 119.6 . .
C20H C21N H21N 119.6 . .
N2E C48O H48A 109.5 . .
N2E C48O H48B 109.5 . .
H48A C48O H48B 109.5 . .
N2E C48O H48C 109.5 . .
H48A C48O H48C 109.5 . .
H48B C48O H48C 109.5 . .
O4A C17P H17A 109.5 . .
O4A C17P H17B 109.5 . .
H17A C17P H17B 109.5 . .
O4A C17P H17C 109.5 . .
H17A C17P H17C 109.5 . .
H17B C17P H17C 109.5 . .
N1F C45Q H45A 109.5 . .
N1F C45Q H45B 109.5 . .
H45A C45Q H45B 109.5 . .
N1F C45Q H45C 109.5 . .
H45A C45Q H45C 109.5 . .
H45B C45Q H45C 109.5 . .
N1F C46R H46A 109.5 . .
N1F C46R H46B 109.5 . .
H46A C46R H46B 109.5 . .
N1F C46R H46C 109.5 . .
H46A C46R H46C 109.5 . .
H46B C46R H46C 109.5 . .
O8D C18S H18A 109.5 . .
O8D C18S H18B 109.5 . .
H18A C18S H18B 109.5 . .
O8D C18S H18C 109.5 . .
H18A C18S H18C 109.5 . .
H18B C18S H18C 109.5 . .
N2E C49T H49A 109.5 . .
N2E C49T H49B 109.5 . .
H49A C49T H49B 109.5 . .
N2E C49T H49C 109.5 . .
H49A C49T H49C 109.5 . .
H49B C49T H49C 109.5 . .

loop_
_geom_bond_atom_site_label_1
_geom_bond_atom_site_label_2
_geom_bond_distance
_geom_bond_site_symmetry_2
Gd1 O2 2.3321(12) .
Gd1 O6 2.3356(10) .
Gd1 O9 2.3503(11) .
Gd1 O6 2.3567(10) 2_666
Gd1 O10 2.3574(11) .
Gd1 O3 2.3752(11) .
Gd1 O5 2.4555(11) 2_666
Gd1 O7 2.4632(11) .
Gd1 Gd1 3.93165(18) 2_666
O6 C41H 1.3360(18) .
O6 Gd1 2.3567(10) 2_666
O3 C10Y 1.2648(19) .
O10 C27L 1.2587(19) .
O5 C42J 1.4451(19) .
O5 Gd1 2.4555(11) 2_666
O9 C25P 1.2669(19) .
O7 C35N 1.4408(19) .
O2 C8U 1.256(2) .
O12 C44 1.221(2) .
O4A C16 1.361(2) .
O4A C17P 1.428(2) .
O1B C2C 1.355(2) .
O1B C1D 1.435(2) .
O11C C29W 1.362(2) .
O11C C34M 1.409(2) .
O8D C19 1.363(3) .
O8D C18S 1.433(2) .
O13E C47J 1.224(3) .
N1F C44 1.329(2) .
N1F C45Q 1.425(3) .
N1F C46R 1.450(3) .
C40G C39O 1.391(2) .
C40G C41H 1.401(2) .
C40G C42J 1.502(2) .
C41H C36I 1.401(2) .
C36I C37X 1.389(2) .
C36I C35N 1.500(2) .
C42J H42A 0.9900 .
C42J H42B 0.9900 .
C9K C8U 1.400(2) .
C9K C10Y 1.406(2) .
C9K H9K 0.9500 .
C27L C26M 1.404(2) .
C27L C28R 1.504(2) .
C26M C25P 1.400(2) .
C26M H26M 0.9500 .
C35N H35A 0.9900 .
C35N H35B 0.9900 .
C39O C38 1.390(3) .
C39O H39O 0.9500 .
C25P C24 1.507(2) .
C11Q C12S 1.394(2) .
C11Q C16 1.412(2) .
C11Q C10Y 1.512(2) .
C28R C33T 1.394(2) .
C28R C29W 1.404(2) .
C12S C13 1.386(2) .
C12S H12S 0.9500 .
C33T C32 1.389(2) .
C33T H33T 0.9500 .
C8U C7Z 1.505(2) .
C6V C5 1.387(3) .
C6V C7Z 1.394(2) .
C6V H6V 0.9500 .
C29W C30 1.397(2) .
C37X C38 1.395(3) .
C37X H37X 0.9500 .
C7Z C2C 1.409(3) .
C13 C14B 1.385(2) .
C13 H13 0.9500 .
C38 C43L 1.509(2) .
C32 C31A 1.385(3) .
C32 H32 0.9500 .
C24 C23 1.392(3) .
C24 C19 1.407(3) .
C5 C4F 1.385(3) .
C5 H5 0.9500 .
C44 H44 0.9500 .
C30 C31A 1.385(3) .
C30 H30 0.9500 .
C16 C15G 1.393(2) .
C23 C22K 1.390(3) .
C23 H23 0.9500 .
C19 C20H 1.402(3) .
C31A H31A 0.9500 .
C14B C15G 1.384(3) .
C14B H14B 0.9500 .
C2C C3I 1.400(2) .
C1D H1D1 0.9800 .
C1D H1D2 0.9800 .
C1D H1D3 0.9800 .
N2E C47J 1.337(3) .
N2E C49T 1.444(4) .
N2E C48O 1.446(3) .
C4F C3I 1.381(3) .
C4F H4F 0.9500 .
C15G H15G 0.9500 .
C20H C21N 1.381(4) .
C20H H20H 0.9500 .
C3I H3I 0.9500 .
C47J H47J 0.9500 .
C22K C21N 1.374(4) .
C22K H22K 0.9500 .
C43L H43A 0.9800 .
C43L H43B 0.9800 .
C43L H43C 0.9800 .
C34M H34A 0.9800 .
C34M H34B 0.9800 .
C34M H34C 0.9800 .
C21N H21N 0.9500 .
C48O H48A 0.9800 .
C48O H48B 0.9800 .
C48O H48C 0.9800 .
C17P H17A 0.9800 .
C17P H17B 0.9800 .
C17P H17C 0.9800 .
C45Q H45A 0.9800 .
C45Q H45B 0.9800 .
C45Q H45C 0.9800 .
C46R H46A 0.9800 .
C46R H46B 0.9800 .
C46R H46C 0.9800 .
C18S H18A 0.9800 .
C18S H18B 0.9800 .
C18S H18C 0.9800 .
C49T H49A 0.9800 .
C49T H49B 0.9800 .
C49T H49C 0.9800 .
